data_2217617
loop_
_publ_author_name
'Guido J. Rei\&s'
'Judith S. Engel'

_publ_section_title
;
 Ethane-1,2-diylbis(methylphosphinic acid)
;
_journal_coeditor_code PK2077
_journal_issue 2
_journal_name_full 'Acta Crystallographica Section E'
_journal_page_first o400
_journal_page_last o400
_journal_paper_doi 10.1107/S1600536807068122
_journal_volume 64
_journal_year 2008
_chemical_formula_iupac 'C4 H12 O4 P2'
_chemical_formula_moiety 'C4 H12 O4 P2'
_chemical_formula_sum 'C4 H12 O4 P2'
_chemical_formula_weight 186.08
_chemical_name_systematic
;
Ethane-1,2-diylbis(methylphosphinic acid)
;
_space_group_IT_number 14
_symmetry_cell_setting monoclinic
_symmetry_space_group_name_Hall '-P 2ybc'
_symmetry_space_group_name_H-M 'P 1 21/c 1'
_atom_sites_solution_hydrogens difmap
_atom_sites_solution_primary direct
_atom_sites_solution_secondary difmap
_audit_creation_method SHELXL-97
_cell_angle_alpha 90.00
_cell_angle_beta 102.09(3)
_cell_angle_gamma 90.00
_cell_formula_units_Z 4
_cell_length_a 6.7761(18)
_cell_length_b 18.703(8)
_cell_length_c 6.8401(15)
_cell_measurement_reflns_used 37
_cell_measurement_temperature 290(2)
_cell_measurement_theta_max 14.3
_cell_measurement_theta_min 5.1
_cell_volume 847.6(5)
_computing_cell_refinement 'R3m/V software (Siemens, 1989)'
_computing_data_collection 'R3m/V software (Siemens, 1989)'
_computing_data_reduction 'R3m/V software (Siemens, 1989)'
_computing_molecular_graphics 'DIAMOND (Brandenburg, 2001)'
_computing_publication_material 'SHELXL97 (Sheldrick, 1997)'
_computing_structure_refinement 'SHELXL97 (Sheldrick, 1997)'
_computing_structure_solution 'SHELXS97 (Sheldrick, 1997)'
_diffrn_ambient_temperature 290(2)
_diffrn_measured_fraction_theta_full 1.000
_diffrn_measured_fraction_theta_max 1.000
_diffrn_measurement_device_type 'Nicolet/Siemens P21/P3-four-circle'
_diffrn_measurement_method \w
_diffrn_radiation_monochromator graphite
_diffrn_radiation_source 'fine-focus sealed tube'
_diffrn_radiation_type MoK\a
_diffrn_radiation_wavelength 0.71073
_diffrn_reflns_av_R_equivalents 0.0234
_diffrn_reflns_av_sigmaI/netI 0.0279
_diffrn_reflns_limit_h_max 9
_diffrn_reflns_limit_h_min 0
_diffrn_reflns_limit_k_max 26
_diffrn_reflns_limit_k_min -26
_diffrn_reflns_limit_l_max 9
_diffrn_reflns_limit_l_min -9
_diffrn_reflns_number 4847
_diffrn_reflns_theta_full 29.99
_diffrn_reflns_theta_max 29.99
_diffrn_reflns_theta_min 2.18
_diffrn_standards_decay_% 0
_diffrn_standards_interval_count 100
_diffrn_standards_number 3
_exptl_absorpt_coefficient_mu 0.474
_exptl_absorpt_correction_type none
_exptl_crystal_colour colourless
_exptl_crystal_density_diffrn 1.458
_exptl_crystal_density_method 'not measured'
_exptl_crystal_description block
_exptl_crystal_F_000 392
_exptl_crystal_size_max 0.40
_exptl_crystal_size_mid 0.35
_exptl_crystal_size_min 0.30
_refine_diff_density_max 0.349
_refine_diff_density_min -0.341
_refine_ls_extinction_method none
_refine_ls_goodness_of_fit_ref 1.009
_refine_ls_hydrogen_treatment refall
_refine_ls_matrix_type full
_refine_ls_number_parameters 139
_refine_ls_number_reflns 2466
_refine_ls_number_restraints 0
_refine_ls_restrained_S_all 1.009
_refine_ls_R_factor_all 0.0496
_refine_ls_R_factor_gt 0.0353
_refine_ls_shift/su_max 0.003
_refine_ls_shift/su_mean 0.000
_refine_ls_structure_factor_coef Fsqd
_refine_ls_weighting_details 'calc w=1/[\s^2^(Fo^2^)+(0.025P)^2^+0.41P] where P=(Fo^2^+2Fc^2^)/3'
_refine_ls_weighting_scheme calc
_refine_ls_wR_factor_gt 0.0758
_refine_ls_wR_factor_ref 0.0789
_reflns_number_gt 1879
_reflns_number_total 2466
_reflns_threshold_expression I>2\s(I)
_cod_data_source_file pk2077.cif
_cod_data_source_block I
_cod_original_cell_volume 847.7(5)
_cod_original_sg_symbol_H-M 'P 21/c'
_cod_database_code 2217617
_cod_database_fobs_code 2217617

loop_
_symmetry_equiv_pos_as_xyz
'x, y, z'
'-x, y+1/2, -z+1/2'
'-x, -y, -z'
'x, -y-1/2, z-1/2'

loop_
_atom_site_type_symbol
_atom_site_label
_atom_site_fract_x
_atom_site_fract_y
_atom_site_fract_z
_atom_site_U_iso_or_equiv
_atom_site_adp_type
_atom_site_calc_flag
_atom_site_occupancy
P P1 0.10537(7) 0.60187(2) 0.89929(7) 0.03542(12) Uani d 1
O O1 0.0298(2) 0.59213(9) 0.6716(2) 0.0477(3) Uani d 1
H H1 0.114(6) 0.606(2) 0.586(6) 0.145(15) Uiso d 1
O O2 0.32968(19) 0.59006(8) 0.96702(19) 0.0455(3) Uani d 1
C C1 0.0385(5) 0.68801(12) 0.9733(4) 0.0563(6) Uani d 1
H H11 0.067(4) 0.6933(14) 1.116(4) 0.070(8) Uiso d 1
H H12 0.106(5) 0.7222(17) 0.917(5) 0.094(10) Uiso d 1
H H13 -0.088(4) 0.6940(15) 0.925(4) 0.075(9) Uiso d 1
C C2 -0.0220(3) 0.53869(9) 1.0246(3) 0.0371(4) Uani d 1
H H21 0.017(3) 0.5445(12) 1.163(3) 0.047(6) Uiso d 1
H H22 -0.157(3) 0.5475(12) 0.984(3) 0.051(6) Uiso d 1
P P2 0.48253(7) 0.61724(2) 0.51341(7) 0.03302(11) Uani d 1
O O3 0.25753(19) 0.62778(7) 0.44442(18) 0.0412(3) Uani d 1
O O4 0.5560(2) 0.62903(7) 0.7409(2) 0.0421(3) Uani d 1
H H4 0.470(5) 0.6132(18) 0.826(5) 0.117(12) Uiso d 1
C C3 0.6086(4) 0.67852(12) 0.3826(4) 0.0501(5) Uani d 1
H H31 0.575(4) 0.7228(16) 0.410(4) 0.078(8) Uiso d 1
H H32 0.565(4) 0.6729(14) 0.247(4) 0.065(8) Uiso d 1
H H33 0.738(4) 0.6751(15) 0.426(4) 0.079(9) Uiso d 1
C C4 0.5508(3) 0.52908(9) 0.4481(3) 0.0343(3) Uani d 1
H H41 0.693(3) 0.5257(11) 0.494(3) 0.042(5) Uiso d 1
H H42 0.513(3) 0.5270(11) 0.311(3) 0.044(6) Uiso d 1

loop_
_atom_site_aniso_label
_atom_site_aniso_U_11
_atom_site_aniso_U_22
_atom_site_aniso_U_33
_atom_site_aniso_U_12
_atom_site_aniso_U_13
_atom_site_aniso_U_23
P1 0.0352(2) 0.0375(2) 0.0329(2) -0.00097(17) 0.00569(17) 0.00385(18)
O1 0.0359(7) 0.0712(10) 0.0338(7) -0.0062(6) 0.0024(5) 0.0038(6)
O2 0.0350(7) 0.0632(9) 0.0364(7) -0.0004(6) 0.0030(5) 0.0047(6)
C1 0.0677(16) 0.0365(10) 0.0624(16) 0.0033(10) 0.0087(12) 0.0018(10)
C2 0.0403(9) 0.0362(9) 0.0361(9) 0.0017(7) 0.0108(7) 0.0015(7)
P2 0.0359(2) 0.02862(19) 0.0346(2) -0.00337(16) 0.00759(17) 0.00217(17)
O3 0.0379(7) 0.0472(7) 0.0371(7) 0.0038(5) 0.0047(5) 0.0049(5)
O4 0.0374(7) 0.0493(8) 0.0378(7) -0.0064(6) 0.0037(5) -0.0068(6)
C3 0.0576(14) 0.0369(10) 0.0563(13) -0.0105(9) 0.0133(11) 0.0095(9)
C4 0.0380(9) 0.0299(8) 0.0357(9) -0.0019(7) 0.0095(7) 0.0018(7)

loop_
_atom_type_symbol
_atom_type_description
_atom_type_scat_dispersion_real
_atom_type_scat_dispersion_imag
_atom_type_scat_source
P P 0.1023 0.0942 'International Tables Vol C Tables 4.2.6.8 and 6.1.1.4'
C C 0.0033 0.0016 'International Tables Vol C Tables 4.2.6.8 and 6.1.1.4'
O O 0.0106 0.0060 'International Tables Vol C Tables 4.2.6.8 and 6.1.1.4'
H H 0.0000 0.0000 'International Tables Vol C Tables 4.2.6.8 and 6.1.1.4'

loop_
_geom_angle_atom_site_label_1
_geom_angle_atom_site_label_2
_geom_angle_atom_site_label_3
_geom_angle_site_symmetry_1
_geom_angle
O2 P1 O1 . 113.08(8)
O2 P1 C1 . 110.24(12)
O1 P1 C1 . 110.11(12)
O2 P1 C2 . 108.23(9)
O1 P1 C2 . 108.33(9)
C1 P1 C2 . 106.60(11)
P1 O1 H1 . 119(2)
P1 C1 H11 . 112.0(16)
P1 C1 H12 . 109.5(19)
H11 C1 H12 . 110(2)
P1 C1 H13 . 107.7(19)
H11 C1 H13 . 110(2)
H12 C1 H13 . 107(3)
C2 C2 P1 3_567 112.62(17)
C2 C2 H21 3_567 107.8(14)
P1 C2 H21 . 110.3(13)
C2 C2 H22 3_567 109.4(15)
P1 C2 H22 . 106.6(14)
H21 C2 H22 . 110.1(18)
O3 P2 O4 . 112.74(8)
O3 P2 C3 . 108.55(11)
O4 P2 C3 . 109.08(11)
O3 P2 C4 . 109.76(8)
O4 P2 C4 . 109.63(8)
C3 P2 C4 . 106.90(11)
P2 O4 H4 . 118(2)
P2 C3 H31 . 108.9(18)
P2 C3 H32 . 110.5(16)
H31 C3 H32 . 106(2)
P2 C3 H33 . 109.7(19)
H31 C3 H33 . 106(3)
H32 C3 H33 . 115(2)
C4 C4 P2 3_666 111.78(16)
C4 C4 H41 3_666 108.8(12)
P2 C4 H41 . 106.0(12)
C4 C4 H42 3_666 112.7(13)
P2 C4 H42 . 105.1(13)
H41 C4 H42 . 112.3(17)

loop_
_geom_bond_atom_site_label_1
_geom_bond_atom_site_label_2
_geom_bond_site_symmetry_2
_geom_bond_distance
P1 O2 . 1.5096(14)
P1 O1 . 1.5452(15)
P1 C1 . 1.776(2)
P1 C2 . 1.7850(19)
O1 H1 . 0.94(4)
C1 H11 . 0.96(3)
C1 H12 . 0.92(3)
C1 H13 . 0.86(3)
C2 C2 3_567 1.529(3)
C2 H21 . 0.93(2)
C2 H22 . 0.91(2)
P2 O3 . 1.5115(14)
P2 O4 . 1.5468(14)
P2 C3 . 1.779(2)
P2 C4 . 1.7942(19)
O4 H4 . 0.95(4)
C3 H31 . 0.89(3)
C3 H32 . 0.92(3)
C3 H33 . 0.87(3)
C4 C4 3_666 1.539(3)
C4 H41 . 0.95(2)
C4 H42 . 0.92(2)

loop_
_geom_hbond_atom_site_label_D
_geom_hbond_atom_site_label_H
_geom_hbond_atom_site_label_A
_geom_hbond_distance_DH
_geom_hbond_distance_HA
_geom_hbond_distance_DA
_geom_hbond_angle_DHA
O4 H4 O2 0.95(4) 1.55(4) 2.504(2) 178(3)
O1 H1 O3 0.94(4) 1.56(4) 2.499(2) 179(4)

loop_
_geom_torsion_atom_site_label_1
_geom_torsion_atom_site_label_2
_geom_torsion_atom_site_label_3
_geom_torsion_atom_site_label_4
_geom_torsion_site_symmetry_4
_geom_torsion
O2 P1 C2 C2 3_567 -61.3(2)
O1 P1 C2 C2 3_567 61.7(2)
C1 P1 C2 C2 3_567 -179.8(2)
O3 P2 C4 C4 3_666 -62.1(2)
O4 P2 C4 C4 3_666 62.3(2)
C3 P2 C4 C4 3_666 -179.64(19)
